data_4332926
loop_
_publ_author_name
'Hoppe, Elke'
'Limberg, Christian'
'Ziemer, Burkhard'

_publ_section_title
;
 Mono- and Dinuclear Oxovanadium(V)calixarene Complexes and Their Activity
 as Oxidation Catalysts
;
_journal_issue 20
_journal_name_full 'Inorganic Chemistry'
_journal_page_first 8308
_journal_page_last 8317
_journal_paper_doi 10.1021/ic061106j
_journal_volume 45
_journal_year 2006
_chemical_formula_moiety 'C48 H64 O9 V2'
_chemical_formula_sum 'C48 H64 O9 V2'
_chemical_formula_weight 886.87
_chemical_name_systematic
; 
 Dimethoxo-dioxo-m-oxo[1,3-dimethyl-p-tert-butyl-calix[4]
aren-dihydroxylato]divanadium(V) 
;
_space_group_IT_number 60
_symmetry_cell_setting orthorhombic
_symmetry_space_group_name_Hall '-P 2n 2ab'
_symmetry_space_group_name_H-M 'P b c n'
_atom_sites_solution_hydrogens geom
_atom_sites_solution_primary direct
_atom_sites_solution_secondary difmap
_audit_creation_method SHELXL-97
_cell_angle_alpha 90.00
_cell_angle_beta 90.00
_cell_angle_gamma 90.00
_cell_formula_units_Z 4
_cell_length_a 20.4465(15)
_cell_length_b 11.3810(16)
_cell_length_c 20.2634(15)
_cell_measurement_reflns_used 5000
_cell_measurement_temperature 180(2)
_cell_measurement_theta_max 25.0
_cell_measurement_theta_min 2.5
_cell_volume 4715.3(8)
_computing_cell_refinement 'IPDS2.87 (Stoe & Cie, 1997)'
_computing_data_collection 'IPDS2.87 (Stoe & Cie, 1997)'
_computing_data_reduction 'IPDS2.87 (Stoe & Cie, 1997)'
_computing_molecular_graphics 'DIAMOND (Brandenburg, 1999)'
_computing_publication_material 'SHELXL97 (Sheldrick, 1997)'
_computing_structure_refinement 'SHELXL97 (Sheldrick, 1997)'
_computing_structure_solution 'SHELXS97 (Sheldrick, 1990)'
_diffrn_ambient_temperature 180(2)
_diffrn_detector_area_resol_mean 6.667
_diffrn_measured_fraction_theta_full 0.918
_diffrn_measured_fraction_theta_max 0.918
_diffrn_measurement_device 'Stoe IPDS diffractometer'
_diffrn_measurement_method '\f-oscill.,\f-incr.=1.2\%,133 exposures'
_diffrn_radiation_monochromator 'planar graphite'
_diffrn_radiation_source 'fine-focus sealed X-ray tube'
_diffrn_radiation_type MoK\a
_diffrn_radiation_wavelength 0.71073
_diffrn_reflns_av_R_equivalents 0.0694
_diffrn_reflns_av_sigmaI/netI 0.0913
_diffrn_reflns_limit_h_max 23
_diffrn_reflns_limit_h_min -24
_diffrn_reflns_limit_k_max 13
_diffrn_reflns_limit_k_min -5
_diffrn_reflns_limit_l_max 24
_diffrn_reflns_limit_l_min -24
_diffrn_reflns_number 11967
_diffrn_reflns_theta_full 25.75
_diffrn_reflns_theta_max 25.75
_diffrn_reflns_theta_min 2.24
_diffrn_standards_decay_% 0
_diffrn_standards_interval_count 0
_diffrn_standards_interval_time 0
_diffrn_standards_number 0
_exptl_absorpt_coefficient_mu 0.448
_exptl_absorpt_correction_T_max 0.8773
_exptl_absorpt_correction_T_min 0.8341
_exptl_absorpt_correction_type none
_exptl_crystal_colour red
_exptl_crystal_density_diffrn 1.249
_exptl_crystal_density_method none
_exptl_crystal_description prism
_exptl_crystal_F_000 1880
_exptl_crystal_size_max 0.42
_exptl_crystal_size_mid 0.36
_exptl_crystal_size_min 0.30
_refine_diff_density_max 0.295
_refine_diff_density_min -0.409
_refine_diff_density_rms 0.054
_refine_ls_extinction_coef 0.0004(3)
_refine_ls_extinction_expression Fc^*^=kFc[1+0.001xFc^2^\l^3^/sin(2\q)]^-1/4^
_refine_ls_extinction_method SHELXL
_refine_ls_goodness_of_fit_ref 0.831
_refine_ls_hydrogen_treatment constr
_refine_ls_matrix_type full
_refine_ls_number_parameters 296
_refine_ls_number_reflns 4143
_refine_ls_number_restraints 120
_refine_ls_restrained_S_all 0.832
_refine_ls_R_factor_all 0.0938
_refine_ls_R_factor_gt 0.0438
_refine_ls_shift/su_max 0.000
_refine_ls_shift/su_mean 0.000
_refine_ls_structure_factor_coef Fsqd
_refine_ls_weighting_details 'calc w=1/[\s^2^(Fo^2^)+(0.0552P)^2^] where P=(Fo^2^+2Fc^2^)/3'
_refine_ls_weighting_scheme calc
_refine_ls_wR_factor_gt 0.0933
_refine_ls_wR_factor_ref 0.1058
_reflns_number_gt 2341
_reflns_number_total 4143
_reflns_threshold_expression I>2sigma(I)
_cod_data_source_file ic061106jsup3.cif
_cod_data_source_block elke54
_cod_database_code 4332926

loop_
_symmetry_equiv_pos_as_xyz
'x, y, z'
'-x+1/2, -y+1/2, z+1/2'
'x+1/2, -y+1/2, -z'
'-x, y, -z+1/2'
'-x, -y, -z'
'x-1/2, y-1/2, -z-1/2'
'-x-1/2, y-1/2, z'
'x, -y, z-1/2'

loop_
_atom_site_label
_atom_site_type_symbol
_atom_site_fract_x
_atom_site_fract_y
_atom_site_fract_z
_atom_site_U_iso_or_equiv
_atom_site_adp_type
_atom_site_occupancy
_atom_site_symmetry_multiplicity
_atom_site_calc_flag
_atom_site_refinement_flags
_atom_site_disorder_assembly
_atom_site_disorder_group
C1 C 0.50431(12) 0.1718(3) 0.42678(12) 0.0183(6) Uani 1 1 d . . .
H1A H 0.5000 0.2584 0.4246 0.022 Uiso 1 1 calc R . .
H1B H 0.4979 0.1474 0.4732 0.022 Uiso 1 1 calc R . .
C2 C 0.45189(12) 0.1151(3) 0.38363(12) 0.0175(6) Uani 1 1 d . . .
C3 C 0.44522(12) -0.0066(3) 0.38427(12) 0.0198(6) Uani 1 1 d . . .
H3 H 0.4737 -0.0511 0.4116 0.024 Uiso 1 1 calc R . .
C4 C 0.39852(12) -0.0669(3) 0.34659(12) 0.0202(6) Uani 1 1 d . A .
C5 C 0.35846(12) 0.0044(3) 0.30690(13) 0.0214(7) Uani 1 1 d . . .
H5 H 0.3253 -0.0328 0.2816 0.026 Uiso 1 1 calc R . .
C6 C 0.36437(11) 0.1251(3) 0.30242(12) 0.0178(6) Uani 1 1 d . . .
C7 C 0.41123(11) 0.1824(3) 0.34206(12) 0.0181(6) Uani 1 1 d . . .
C8 C 0.32387(11) 0.1901(3) 0.25027(12) 0.0201(6) Uani 1 1 d . . .
H8A H 0.2767 0.1753 0.2576 0.024 Uiso 1 1 calc R . .
H8B H 0.3317 0.2757 0.2536 0.024 Uiso 1 1 calc R . .
C9 C 0.34392(11) 0.1460(3) 0.18225(12) 0.0177(6) Uani 1 1 d . . .
C10 C 0.30806(11) 0.0625(3) 0.14797(12) 0.0207(7) Uani 1 1 d . . .
H10 H 0.2673 0.0375 0.1656 0.025 Uiso 1 1 calc R . .
C11 C 0.32958(11) 0.0132(3) 0.08811(13) 0.0190(6) Uani 1 1 d . B .
C12 C 0.39005(12) 0.0528(3) 0.06389(12) 0.0195(7) Uani 1 1 d . . .
H12 H 0.4059 0.0209 0.0236 0.023 Uiso 1 1 calc R . .
C13 C 0.42749(11) 0.1360(3) 0.09601(12) 0.0178(6) Uani 1 1 d . . .
C14 C 0.40334(12) 0.1839(3) 0.15522(12) 0.0173(6) Uani 1 1 d . . .
C15 C 0.39148(13) -0.1996(3) 0.34649(15) 0.0298(7) Uani 1 1 d D . .
C16 C 0.3932(2) -0.2469(5) 0.2746(2) 0.0568(14) Uani 0.861(6) 1 d PDU A 1
H16A H 0.3881 -0.3325 0.2753 0.085 Uiso 0.861(6) 1 d PR A 1
H16B H 0.4351 -0.2266 0.2542 0.085 Uiso 0.861(6) 1 d PR A 1
H16C H 0.3575 -0.2118 0.2490 0.085 Uiso 0.861(6) 1 d PR A 1
C16S C 0.4538(8) -0.256(3) 0.3163(12) 0.065(9) Uiso 0.139(6) 1 d PDU A 2
H16D H 0.4504 -0.3417 0.3158 0.097 Uiso 0.139(6) 1 d PR A 2
H16E H 0.4916 -0.2325 0.3431 0.097 Uiso 0.139(6) 1 d PR A 2
H16F H 0.4593 -0.2267 0.2712 0.097 Uiso 0.139(6) 1 d PR A 2
C17 C 0.4446(2) -0.2641(5) 0.3842(3) 0.0661(17) Uani 0.861(6) 1 d PDU A 1
H17A H 0.4382 -0.3490 0.3793 0.099 Uiso 0.861(6) 1 d PR A 1
H17B H 0.4420 -0.2429 0.4310 0.099 Uiso 0.861(6) 1 d PR A 1
H17C H 0.4876 -0.2422 0.3668 0.099 Uiso 0.861(6) 1 d PR A 1
C17S C 0.3334(8) -0.257(3) 0.3110(11) 0.058(8) Uiso 0.139(6) 1 d PDU A 2
H17D H 0.3372 -0.3418 0.3165 0.088 Uiso 0.139(6) 1 d PR A 2
H17E H 0.3346 -0.2369 0.2639 0.088 Uiso 0.139(6) 1 d PR A 2
H17F H 0.2919 -0.2297 0.3300 0.088 Uiso 0.139(6) 1 d PR A 2
C18 C 0.3245(2) -0.2349(5) 0.3739(3) 0.0607(16) Uani 0.861(6) 1 d PDU A 1
H18A H 0.3200 -0.3205 0.3723 0.091 Uiso 0.861(6) 1 d PR A 1
H18B H 0.2900 -0.1985 0.3473 0.091 Uiso 0.861(6) 1 d PR A 1
H18C H 0.3207 -0.2082 0.4197 0.091 Uiso 0.861(6) 1 d PR A 1
C18S C 0.3892(12) -0.251(3) 0.4187(8) 0.063(9) Uiso 0.139(6) 1 d PDU A 2
H18D H 0.3846 -0.3365 0.4168 0.095 Uiso 0.139(6) 1 d PR A 2
H18E H 0.3522 -0.2174 0.4429 0.095 Uiso 0.139(6) 1 d PR A 2
H18F H 0.4301 -0.2307 0.4413 0.095 Uiso 0.139(6) 1 d PR A 2
C19 C 0.29092(12) -0.0814(3) 0.05131(13) 0.0285(7) Uani 1 1 d D . .
C20 C 0.3352(3) -0.1903(6) 0.0415(4) 0.084(3) Uani 0.780(8) 1 d PDU B 1
H20A H 0.3335 -0.2415 0.0803 0.125 Uiso 0.780(8) 1 d PR B 1
H20B H 0.3802 -0.1639 0.0343 0.125 Uiso 0.780(8) 1 d PR B 1
H20C H 0.3200 -0.2338 0.0026 0.125 Uiso 0.780(8) 1 d PR B 1
C20S C 0.3249(5) -0.1411(13) -0.0049(5) 0.021(3) Uiso 0.220(8) 1 d PDU B 2
H20D H 0.2958 -0.1997 -0.0246 0.031 Uiso 0.220(8) 1 d PR B 2
H20E H 0.3647 -0.1798 0.0112 0.031 Uiso 0.220(8) 1 d PR B 2
H20F H 0.3367 -0.0823 -0.0382 0.031 Uiso 0.220(8) 1 d PR B 2
C21 C 0.2310(2) -0.1248(6) 0.0877(2) 0.0526(19) Uani 0.780(8) 1 d PDU B 1
H21A H 0.2007 -0.0596 0.0952 0.079 Uiso 0.780(8) 1 d PR B 1
H21B H 0.2446 -0.1578 0.1303 0.079 Uiso 0.780(8) 1 d PR B 1
H21C H 0.2093 -0.1858 0.0615 0.079 Uiso 0.780(8) 1 d PR B 1
C21S C 0.2664(9) -0.1733(16) 0.1005(7) 0.057(6) Uiso 0.220(8) 1 d PDU B 2
H21D H 0.2446 -0.1344 0.1376 0.086 Uiso 0.220(8) 1 d PR B 2
H21E H 0.3038 -0.2187 0.1167 0.086 Uiso 0.220(8) 1 d PR B 2
H21F H 0.2354 -0.2261 0.0784 0.086 Uiso 0.220(8) 1 d PR B 2
C22 C 0.2719(3) -0.0356(7) -0.0169(2) 0.085(3) Uani 0.780(8) 1 d PDU B 1
H22A H 0.2535 -0.0997 -0.0434 0.128 Uiso 0.780(8) 1 d PR B 1
H22B H 0.3104 -0.0033 -0.0392 0.128 Uiso 0.780(8) 1 d PR B 1
H22C H 0.2390 0.0263 -0.0115 0.128 Uiso 0.780(8) 1 d PR B 1
C22S C 0.2283(7) -0.0191(16) 0.0226(8) 0.054(6) Uiso 0.220(8) 1 d PDU B 2
H22D H 0.2050 0.0199 0.0588 0.081 Uiso 0.220(8) 1 d PR B 2
H22E H 0.1995 -0.0774 0.0021 0.081 Uiso 0.220(8) 1 d PR B 2
H22F H 0.2412 0.0395 -0.0103 0.081 Uiso 0.220(8) 1 d PR B 2
C23 C 0.37491(14) 0.3704(3) 0.37770(15) 0.0329(8) Uani 1 1 d . . .
H23A H 0.3298 0.3492 0.3664 0.049 Uiso 1 1 calc R . .
H23B H 0.3817 0.4544 0.3697 0.049 Uiso 1 1 calc R . .
H23C H 0.3829 0.3530 0.4244 0.049 Uiso 1 1 calc R . .
C24 C 0.4377(2) 0.5363(5) 0.05971(19) 0.0693(14) Uani 1 1 d . . .
H24A H 0.4145 0.4824 0.0301 0.104 Uiso 1 1 calc R . .
H24B H 0.4686 0.5837 0.0341 0.104 Uiso 1 1 calc R . .
H24C H 0.4061 0.5880 0.0816 0.104 Uiso 1 1 calc R . .
O1 O 0.41928(8) 0.3037(2) 0.33769(9) 0.0216(5) Uani 1 1 d . . .
O2 O 0.44094(8) 0.26438(18) 0.18755(9) 0.0221(4) Uani 1 1 d . . .
O3 O 0.47270(10) 0.4698(3) 0.10860(10) 0.0414(6) Uani 1 1 d . . .
O4 O 0.37755(10) 0.4757(3) 0.19763(12) 0.0485(7) Uani 1 1 d . . .
O5 O 0.5000 0.4756(3) 0.2500 0.0363(8) Uani 1 2 d S . .
V V 0.44843(2) 0.42085(5) 0.18714(2) 0.03062(17) Uani 1 1 d . . .

loop_
_atom_site_aniso_label
_atom_site_aniso_U_11
_atom_site_aniso_U_22
_atom_site_aniso_U_33
_atom_site_aniso_U_23
_atom_site_aniso_U_13
_atom_site_aniso_U_12
C1 0.0205(12) 0.0160(19) 0.0183(12) -0.0031(12) -0.0005(10) 0.0022(11)
C2 0.0152(12) 0.0223(19) 0.0151(12) -0.0034(10) 0.0022(10) 0.0019(11)
C3 0.0201(12) 0.019(2) 0.0200(13) 0.0025(11) 0.0021(11) 0.0035(12)
C4 0.0224(12) 0.018(2) 0.0196(12) -0.0015(12) 0.0030(11) 0.0005(12)
C5 0.0199(13) 0.024(2) 0.0205(13) -0.0038(13) -0.0009(11) -0.0020(11)
C6 0.0164(12) 0.0217(19) 0.0152(13) -0.0043(11) 0.0036(10) 0.0037(11)
C7 0.0175(12) 0.019(2) 0.0180(12) -0.0021(12) 0.0042(10) 0.0005(11)
C8 0.0189(12) 0.021(2) 0.0202(13) -0.0024(12) -0.0003(11) 0.0032(11)
C9 0.0183(12) 0.0185(19) 0.0163(12) -0.0002(12) -0.0030(10) 0.0056(11)
C10 0.0163(12) 0.024(2) 0.0218(13) 0.0025(12) -0.0011(10) -0.0013(12)
C11 0.0202(13) 0.017(2) 0.0201(13) -0.0024(12) -0.0017(11) -0.0018(11)
C12 0.0225(13) 0.019(2) 0.0168(13) -0.0002(11) -0.0006(10) -0.0002(11)
C13 0.0167(12) 0.020(2) 0.0166(12) 0.0017(11) -0.0054(10) 0.0011(11)
C14 0.0208(12) 0.0122(19) 0.0191(12) 0.0000(11) -0.0055(11) -0.0008(11)
C15 0.0334(15) 0.019(2) 0.0372(16) -0.0021(14) -0.0042(14) 0.0011(14)
C16 0.086(3) 0.033(4) 0.051(3) -0.021(2) -0.004(2) 0.004(3)
C17 0.080(3) 0.022(3) 0.096(4) 0.006(3) -0.049(3) 0.003(2)
C18 0.061(3) 0.031(4) 0.090(4) 0.009(3) 0.020(3) -0.017(2)
C19 0.0284(14) 0.031(2) 0.0259(14) -0.0080(15) 0.0038(11) -0.0140(14)
C20 0.066(4) 0.044(5) 0.141(7) -0.048(5) 0.019(4) -0.016(3)
C21 0.047(3) 0.059(5) 0.051(3) -0.024(3) 0.015(2) -0.039(3)
C22 0.117(5) 0.102(7) 0.036(3) 0.011(3) -0.033(3) -0.081(5)
C23 0.0347(16) 0.022(2) 0.0417(18) -0.0106(15) 0.0011(14) 0.0078(14)
C24 0.086(3) 0.068(4) 0.055(2) 0.024(2) -0.030(2) -0.006(3)
O1 0.0253(9) 0.0137(14) 0.0257(9) -0.0025(8) -0.0013(8) 0.0050(8)
O2 0.0257(9) 0.0156(13) 0.0248(9) -0.0057(9) -0.0038(8) -0.0058(8)
O3 0.0553(13) 0.0304(19) 0.0386(12) 0.0086(11) -0.0117(10) -0.0062(11)
O4 0.0434(12) 0.038(2) 0.0641(16) -0.0084(13) -0.0132(12) 0.0089(11)
O5 0.0556(18) 0.017(2) 0.0362(16) 0.000 -0.0210(14) 0.000
V 0.0397(3) 0.0193(3) 0.0329(3) -0.0018(3) -0.0116(2) -0.0026(2)

loop_
_atom_type_symbol
_atom_type_description
_atom_type_scat_dispersion_real
_atom_type_scat_dispersion_imag
_atom_type_scat_source
C C 0.0033 0.0016 'International Tables Vol C Tables 4.2.6.8 and 6.1.1.4'
H H 0.0000 0.0000 'International Tables Vol C Tables 4.2.6.8 and 6.1.1.4'
O O 0.0106 0.0060 'International Tables Vol C Tables 4.2.6.8 and 6.1.1.4'
V V 0.3005 0.5294 'International Tables Vol C Tables 4.2.6.8 and 6.1.1.4'

loop_
_geom_angle_atom_site_label_1
_geom_angle_atom_site_label_2
_geom_angle_atom_site_label_3
_geom_angle
_geom_angle_site_symmetry_1
_geom_angle_site_symmetry_3
C13 C1 C2 110.8(2) 4_655 .
C13 C1 H1A 109.5 4_655 .
C2 C1 H1A 109.5 . .
C13 C1 H1B 109.5 4_655 .
C2 C1 H1B 109.5 . .
H1A C1 H1B 108.1 . .
C3 C2 C7 119.2(2) . .
C3 C2 C1 119.0(2) . .
C7 C2 C1 121.8(3) . .
C2 C3 C4 123.2(3) . .
C2 C3 H3 118.4 . .
C4 C3 H3 118.4 . .
C3 C4 C5 115.3(3) . .
C3 C4 C15 123.5(3) . .
C5 C4 C15 121.2(2) . .
C6 C5 C4 124.1(3) . .
C6 C5 H5 118.0 . .
C4 C5 H5 118.0 . .
C5 C6 C7 118.8(3) . .
C5 C6 C8 118.6(2) . .
C7 C6 C8 122.4(3) . .
O1 C7 C2 120.4(2) . .
O1 C7 C6 120.2(2) . .
C2 C7 C6 119.3(3) . .
C9 C8 C6 108.6(2) . .
C9 C8 H8A 110.0 . .
C6 C8 H8A 110.0 . .
C9 C8 H8B 110.0 . .
C6 C8 H8B 110.0 . .
H8A C8 H8B 108.3 . .
C10 C9 C14 118.3(2) . .
C10 C9 C8 122.5(2) . .
C14 C9 C8 119.1(2) . .
C9 C10 C11 122.7(2) . .
C9 C10 H10 118.7 . .
C11 C10 H10 118.7 . .
C12 C11 C10 116.7(3) . .
C12 C11 C19 120.7(2) . .
C10 C11 C19 122.6(2) . .
C13 C12 C11 122.9(2) . .
C13 C12 H12 118.5 . .
C11 C12 H12 118.5 . .
C12 C13 C14 118.2(2) . .
C12 C13 C1 123.2(2) . 4_655
C14 C13 C1 118.4(2) . 4_655
O2 C14 C9 120.5(2) . .
O2 C14 C13 118.2(2) . .
C9 C14 C13 121.2(3) . .
C17 C15 C4 114.4(3) . .
C17 C15 C18 109.3(4) . .
C4 C15 C18 110.2(3) . .
C4 C15 C17S 119.7(13) . .
C4 C15 C16S 109.5(13) . .
C17S C15 C16S 106.1(11) . .
C17 C15 C16 106.8(3) . .
C4 C15 C16 110.1(3) . .
C18 C15 C16 105.6(3) . .
C4 C15 C18S 111.8(14) . .
C17S C15 C18S 104.8(11) . .
C16S C15 C18S 103.7(11) . .
C15 C16 H16A 109.2 . .
C15 C16 H16B 109.5 . .
H16A C16 H16B 109.5 . .
C15 C16 H16C 109.7 . .
H16A C16 H16C 109.5 . .
H16B C16 H16C 109.5 . .
H16A C16 H16F 105.7 . .
C15 C16S H16D 111.0 . .
C15 C16S H16E 108.6 . .
H16D C16S H16E 109.5 . .
C15 C16S H16F 108.9 . .
H16D C16S H16F 109.5 . .
H16E C16S H16F 109.5 . .
C15 C17 H17A 109.4 . .
C15 C17 H17B 109.2 . .
H17A C17 H17B 109.5 . .
C15 C17 H17C 109.7 . .
H17A C17 H17C 109.5 . .
H17B C17 H17C 109.5 . .
C15 C17S H17D 107.7 . .
C15 C17S H17E 109.9 . .
H17D C17S H17E 109.5 . .
C15 C17S H17F 110.8 . .
H17D C17S H17F 109.5 . .
H17E C17S H17F 109.5 . .
C15 C18 H18A 109.4 . .
C15 C18 H18B 109.5 . .
H18A C18 H18B 109.5 . .
C15 C18 H18C 109.5 . .
H18A C18 H18C 109.5 . .
H18B C18 H18C 109.5 . .
C15 C18S H18D 109.5 . .
C15 C18S H18E 110.1 . .
H18D C18S H18E 109.5 . .
C15 C18S H18F 108.7 . .
H18D C18S H18F 109.5 . .
H18E C18S H18F 109.5 . .
C21 C19 C22 110.3(3) . .
C20S C19 C21S 109.7(8) . .
C20S C19 C11 116.7(5) . .
C21 C19 C11 114.2(3) . .
C22 C19 C11 109.4(3) . .
C21S C19 C11 109.5(8) . .
C21 C19 C20 105.9(4) . .
C22 C19 C20 107.8(4) . .
C21S C19 C20 74.2(8) . .
C11 C19 C20 108.9(3) . .
C20S C19 C22S 107.5(7) . .
C21S C19 C22S 106.4(8) . .
C11 C19 C22S 106.4(8) . .
C19 C20 H20A 110.6 . .
C19 C20 H20B 108.9 . .
H20A C20 H20B 109.5 . .
C19 C20 H20C 108.9 . .
H20A C20 H20C 109.5 . .
H20B C20 H20C 109.5 . .
C19 C20S H20D 109.6 . .
C19 C20S H20E 109.6 . .
C19 C20S H20F 109.2 . .
H20B C20S H20F 108.6 . .
H20D C20S H20F 109.5 . .
H20E C20S H20F 109.5 . .
C19 C21 H21A 109.9 . .
C19 C21 H21B 109.0 . .
H21A C21 H21B 109.5 . .
C19 C21 H21C 109.5 . .
H21A C21 H21C 109.5 . .
H21B C21 H21C 109.5 . .
C19 C21S H21D 109.9 . .
C19 C21S H21E 108.9 . .
H21D C21S H21E 109.5 . .
C19 C21S H21F 109.6 . .
H21D C21S H21F 109.5 . .
H21E C21S H21F 109.5 . .
C19 C22 H22A 109.8 . .
C19 C22 H22B 109.9 . .
H22A C22 H22B 109.5 . .
C19 C22 H22C 108.7 . .
H22A C22 H22C 109.5 . .
H22B C22 H22C 109.5 . .
C19 C22S H22D 108.8 . .
C19 C22S H22E 109.8 . .
H22D C22S H22E 109.5 . .
C19 C22S H22F 109.8 . .
H22D C22S H22F 109.5 . .
H22E C22S H22F 109.5 . .
O1 C23 H23A 109.5 . .
O1 C23 H23B 109.5 . .
H23A C23 H23B 109.5 . .
O1 C23 H23C 109.5 . .
H23A C23 H23C 109.5 . .
H23B C23 H23C 109.5 . .
O3 C24 H24A 109.5 . .
O3 C24 H24B 109.5 . .
H24A C24 H24B 109.5 . .
O3 C24 H24C 109.5 . .
H24A C24 H24C 109.5 . .
H24B C24 H24C 109.5 . .
C7 O1 C23 114.4(2) . .
C14 O2 V 135.66(18) . .
C24 O3 V 130.6(2) . .
V O5 V 138.7(2) . 4_655
O4 V O3 104.68(13) . .
O4 V O5 107.98(11) . .
O3 V O5 111.86(10) . .
O4 V O2 108.18(12) . .
O3 V O2 110.14(11) . .
O5 V O2 113.52(13) . .

loop_
_geom_bond_atom_site_label_1
_geom_bond_atom_site_label_2
_geom_bond_distance
_geom_bond_site_symmetry_2
C1 C13 1.524(3) 4_655
C1 C2 1.526(4) .
C1 H1A 0.9900 .
C1 H1B 0.9900 .
C2 C3 1.393(4) .
C2 C7 1.410(4) .
C3 C4 1.402(4) .
C3 H3 0.9500 .
C4 C5 1.405(4) .
C4 C15 1.517(5) .
C5 C6 1.382(4) .
C5 H5 0.9500 .
C6 C7 1.410(4) .
C6 C8 1.533(4) .
C7 O1 1.393(4) .
C8 C9 1.523(4) .
C8 H8A 0.9900 .
C8 H8B 0.9900 .
C9 C10 1.387(4) .
C9 C14 1.401(4) .
C10 C11 1.407(4) .
C10 H10 0.9500 .
C11 C12 1.404(4) .
C11 C19 1.530(4) .
C12 C13 1.381(4) .
C12 H12 0.9500 .
C13 C14 1.407(4) .
C13 C1 1.524(3) 4_655
C14 O2 1.363(3) .
C15 C17 1.517(5) .
C15 C18 1.532(5) .
C15 C17S 1.532(13) .
C15 C16S 1.551(14) .
C15 C16 1.554(5) .
C15 C18S 1.576(14) .
C16 H16A 0.9800 .
C16 H16B 0.9800 .
C16 H16C 0.9800 .
C16S H16D 0.9800 .
C16S H16E 0.9800 .
C16S H16F 0.9800 .
C16S H17C 1.2440 .
C17 H17A 0.9800 .
C17 H17B 0.9800 .
C17 H17C 0.9800 .
C17S H17D 0.9800 .
C17S H17E 0.9800 .
C17S H17F 0.9800 .
C18 H18A 0.9800 .
C18 H18B 0.9800 .
C18 H18C 0.9800 .
C18S H18D 0.9800 .
C18S H18E 0.9800 .
C18S H18F 0.9800 .
C19 C20S 1.498(9) .
C19 C21 1.513(5) .
C19 C22 1.528(5) .
C19 C21S 1.529(12) .
C19 C20 1.547(7) .
C19 C22S 1.575(10) .
C20 H20A 0.9800 .
C20 H20B 0.9800 .
C20 H20C 0.9800 .
C20S H20D 0.9800 .
C20S H20E 0.9800 .
C20S H20F 0.9800 .
C21 H21A 0.9800 .
C21 H21B 0.9800 .
C21 H21C 0.9800 .
C21S H21D 0.9800 .
C21S H21E 0.9800 .
C21S H21F 0.9800 .
C22 H22A 0.9800 .
C22 H22B 0.9800 .
C22 H22C 0.9800 .
C22S H22D 0.9800 .
C22S H22E 0.9800 .
C22S H22F 0.9800 .
C23 O1 1.434(3) .
C23 H23A 0.9800 .
C23 H23B 0.9800 .
C23 H23C 0.9800 .
C24 O3 1.438(4) .
C24 H24A 0.9800 .
C24 H24B 0.9800 .
C24 H24C 0.9800 .
O2 V 1.787(2) .
O3 V 1.758(2) .
O4 V 1.592(2) .
O5 V 1.7670(14) .
O5 V 1.7670(14) 4_655

loop_
_geom_torsion_atom_site_label_1
_geom_torsion_atom_site_label_2
_geom_torsion_atom_site_label_3
_geom_torsion_atom_site_label_4
_geom_torsion
_geom_torsion_site_symmetry_1
_geom_torsion_site_symmetry_4
C13 C1 C2 C3 65.0(3) 4_655 .
C13 C1 C2 C7 -113.5(3) 4_655 .
C7 C2 C3 C4 -1.7(4) . .
C1 C2 C3 C4 179.8(2) . .
C2 C3 C4 C5 0.6(4) . .
C2 C3 C4 C15 179.3(2) . .
C3 C4 C5 C6 1.9(4) . .
C15 C4 C5 C6 -176.9(3) . .
C4 C5 C6 C7 -3.1(4) . .
C4 C5 C6 C8 171.7(2) . .
C3 C2 C7 O1 -176.4(2) . .
C1 C2 C7 O1 2.0(3) . .
C3 C2 C7 C6 0.5(3) . .
C1 C2 C7 C6 178.9(2) . .
C5 C6 C7 O1 178.7(2) . .
C8 C6 C7 O1 4.1(3) . .
C5 C6 C7 C2 1.8(3) . .
C8 C6 C7 C2 -172.8(2) . .
C5 C6 C8 C9 -61.5(3) . .
C7 C6 C8 C9 113.1(3) . .
C6 C8 C9 C10 99.2(3) . .
C6 C8 C9 C14 -75.6(3) . .
C14 C9 C10 C11 1.2(4) . .
C8 C9 C10 C11 -173.7(3) . .
C9 C10 C11 C12 0.0(4) . .
C9 C10 C11 C19 178.3(3) . .
C10 C11 C12 C13 -0.2(4) . .
C19 C11 C12 C13 -178.5(3) . .
C11 C12 C13 C14 -0.7(4) . .
C11 C12 C13 C1 174.6(3) . 4_655
C10 C9 C14 O2 -178.9(3) . .
C8 C9 C14 O2 -3.8(4) . .
C10 C9 C14 C13 -2.2(4) . .
C8 C9 C14 C13 172.9(3) . .
C12 C13 C14 O2 178.7(3) . .
C1 C13 C14 O2 3.1(4) 4_655 .
C12 C13 C14 C9 2.0(4) . .
C1 C13 C14 C9 -173.6(3) 4_655 .
C3 C4 C15 C17 -7.1(4) . .
C5 C4 C15 C17 171.6(3) . .
C3 C4 C15 C18 116.5(3) . .
C5 C4 C15 C18 -64.8(4) . .
C3 C4 C15 C17S 171.9(11) . .
C5 C4 C15 C17S -9.4(11) . .
C3 C4 C15 C16S -65.4(10) . .
C5 C4 C15 C16S 113.3(10) . .
C3 C4 C15 C16 -127.4(3) . .
C5 C4 C15 C16 51.3(4) . .
C3 C4 C15 C18S 48.9(10) . .
C5 C4 C15 C18S -132.4(10) . .
C12 C11 C19 C20S 8.8(7) . .
C10 C11 C19 C20S -169.4(6) . .
C12 C11 C19 C21 173.0(4) . .
C10 C11 C19 C21 -5.2(5) . .
C12 C11 C19 C22 -62.8(5) . .
C10 C11 C19 C22 119.0(4) . .
C12 C11 C19 C21S 134.2(8) . .
C10 C11 C19 C21S -44.0(9) . .
C12 C11 C19 C20 54.8(5) . .
C10 C11 C19 C20 -123.4(4) . .
C12 C11 C19 C22S -111.2(7) . .
C10 C11 C19 C22S 70.6(7) . .
C2 C7 O1 C23 -98.3(3) . .
C6 C7 O1 C23 84.8(3) . .
C9 C14 O2 V -91.9(3) . .
C13 C14 O2 V 91.3(3) . .
C24 O3 V O4 -4.6(4) . .
C24 O3 V O5 -121.3(4) . .
C24 O3 V O2 111.4(4) . .
V O5 V O4 124.25(12) 4_655 .
V O5 V O3 -121.09(11) 4_655 .
V O5 V O2 4.31(6) 4_655 .
C14 O2 V O4 52.0(3) . .
C14 O2 V O3 -61.9(2) . .
C14 O2 V O5 171.8(2) . .
